data_9007786
loop_
_publ_author_name
'Driss, A.'
'Jouini, T.'

_publ_section_title
;
 Structure d'un triarseniate: Na3H2As3O10
;
_journal_name_full 'Acta Crystallographica, Section C'
_journal_page_first 1185
_journal_page_last 1188
_journal_paper_doi 10.1107/S0108270189010814
_journal_volume 46
_journal_year 1990
_chemical_formula_structural Na3H2As3O10
_chemical_formula_sum 'As3 H2 Na3 O10'
_space_group_IT_number 15
_symmetry_space_group_name_Hall '-C 2yc'
_symmetry_space_group_name_H-M 'C 1 2/c 1'
_cell_angle_alpha 90
_cell_angle_beta 103.00
_cell_angle_gamma 90
_cell_length_a 10.860
_cell_length_b 9.323
_cell_length_c 18.270
_cell_formula_units_Z 8
_cell_volume 1802.387
_database_code_amcsd 0010148
_exptl_crystal_density_diffrn 3.359
_cod_original_formula_sum 'As3 Na3 O10 H2'
_cod_database_code 9007786
_amcsd_formula_title Na3H2As3O10

loop_
_space_group_symop_operation_xyz
x,y,z
1/2+x,1/2+y,z
x,-y,1/2+z
1/2+x,1/2-y,1/2+z
-x,y,1/2-z
1/2-x,1/2+y,1/2-z
-x,-y,-z
1/2-x,1/2-y,-z

loop_
_atom_site_label
_atom_site_fract_x
_atom_site_fract_y
_atom_site_fract_z
_atom_site_U_iso_or_equiv
As1 0.14220 0.17610 0.10040 0.01520
As2 0.27980 0.01400 0.24570 0.01456
As3 0.42910 0.17180 0.39790 0.01469
Na1 0.15570 0.35370 0.42000 0.01900
Na2 0.84770 0.01520 0.58870 0.01773
Na3 0.00000 0.20710 0.25000 0.02026
Na4 0.00000 0.82500 0.25000 0.02786
O1 0.15200 0.02200 0.05050 0.01900
O2 0.00200 0.18100 0.12020 0.02026
O3 0.18520 0.31600 0.05910 0.01773
O4 0.25970 0.15700 0.18100 0.01267
O5 0.33200 -0.12500 0.21000 0.01900
O6 0.15400 0.00500 0.28150 0.02153
O7 0.40520 0.09300 0.30900 0.01773
O8 0.55500 0.07200 0.44000 0.01520
O9 0.31000 0.16000 0.43930 0.01646
O10 0.47300 0.33900 0.38590 0.01900
H1 0.13000 -0.03000 0.07000 ?
H2 0.59000 0.14000 0.48000 ?

loop_
_cod_related_entry_id
_cod_related_entry_database
_cod_related_entry_code
1 AMCSD 0010148
